data_1504310
loop_
_publ_author_name
'Gou, Fa-Rong'
'Wang, Xiang-Chuan'
'Huo, Peng-Fei'
'Bi, Hai-Peng'
'Guan, Zheng-Hui'
'Liang, Yong-Min'

_publ_section_title
;
 Palladium-catalyzed aryl C-H bonds activation/acetoxylation utilizing a
 bidentate system.
;
_journal_issue 24
_journal_name_full 'Organic letters'
_journal_page_first 5726
_journal_page_last 5729
_journal_paper_doi 10.1021/ol902497k
_journal_volume 11
_journal_year 2009
_chemical_formula_sum 'C17 H16 N2 O5'
_chemical_formula_weight 328.32
_chemical_name_systematic
; 
 ? 
;
_space_group_IT_number 14
_symmetry_cell_setting monoclinic
_symmetry_space_group_name_Hall '-P 2ybc'
_symmetry_space_group_name_H-M 'P 1 21/c 1'
_atom_sites_solution_hydrogens geom
_atom_sites_solution_primary direct
_atom_sites_solution_secondary difmap
_audit_creation_method SHELXL-97
_cell_angle_alpha 90.00
_cell_angle_beta 93.354(5)
_cell_angle_gamma 90.00
_cell_formula_units_Z 4
_cell_length_a 9.6975(10)
_cell_length_b 17.4780(19)
_cell_length_c 9.6297(10)
_cell_measurement_reflns_used 2967
_cell_measurement_temperature 296(2)
_cell_measurement_theta_max 26.14
_cell_measurement_theta_min 2.41
_cell_volume 1629.4(3)
_computing_cell_refinement 'Bruker SAINT'
_computing_data_collection 'Bruker APEX2'
_computing_data_reduction 'Bruker SAINT'
_computing_molecular_graphics 'Bruker SHELXTL'
_computing_publication_material 'Bruker SHELXTL'
_computing_structure_refinement 'SHELXL-97 (Sheldrick, 2008)'
_computing_structure_solution 'SHELXS-97 (Sheldrick, 2008)'
_diffrn_ambient_temperature 296(2)
_diffrn_measured_fraction_theta_full 0.998
_diffrn_measured_fraction_theta_max 0.998
_diffrn_measurement_device_type 'Bruker APEX-II CCD'
_diffrn_measurement_method '\f and \w scans'
_diffrn_radiation_monochromator graphite
_diffrn_radiation_source 'fine-focus sealed tube'
_diffrn_radiation_type MoK\a
_diffrn_radiation_wavelength 0.71073
_diffrn_reflns_av_R_equivalents 0.0267
_diffrn_reflns_av_sigmaI/netI 0.0286
_diffrn_reflns_limit_h_max 12
_diffrn_reflns_limit_h_min -12
_diffrn_reflns_limit_k_max 15
_diffrn_reflns_limit_k_min -22
_diffrn_reflns_limit_l_max 12
_diffrn_reflns_limit_l_min -12
_diffrn_reflns_number 9860
_diffrn_reflns_theta_full 27.00
_diffrn_reflns_theta_max 27.00
_diffrn_reflns_theta_min 2.10
_exptl_absorpt_coefficient_mu 0.100
_exptl_absorpt_correction_T_max 0.9716
_exptl_absorpt_correction_T_min 0.9602
_exptl_absorpt_correction_type multi-scan
_exptl_absorpt_process_details SADABS
_exptl_crystal_colour colorless
_exptl_crystal_density_diffrn 1.338
_exptl_crystal_density_method 'not measured'
_exptl_crystal_description block
_exptl_crystal_F_000 688
_exptl_crystal_size_max 0.41
_exptl_crystal_size_mid 0.38
_exptl_crystal_size_min 0.29
_refine_diff_density_max 0.231
_refine_diff_density_min -0.158
_refine_diff_density_rms 0.030
_refine_ls_extinction_coef 0.040(5)
_refine_ls_extinction_expression Fc^*^=kFc[1+0.001xFc^2^\l^3^/sin(2\q)]^-1/4^
_refine_ls_extinction_method SHELXL
_refine_ls_goodness_of_fit_ref 1.064
_refine_ls_hydrogen_treatment mixed
_refine_ls_matrix_type full
_refine_ls_number_parameters 224
_refine_ls_number_reflns 3544
_refine_ls_number_restraints 0
_refine_ls_restrained_S_all 1.064
_refine_ls_R_factor_all 0.0614
_refine_ls_R_factor_gt 0.0398
_refine_ls_shift/su_max 0.000
_refine_ls_shift/su_mean 0.000
_refine_ls_structure_factor_coef Fsqd
_refine_ls_weighting_details 'calc w=1/[\s^2^(Fo^2^)+(0.1000P)^2^+0.0000P] where P=(Fo^2^+2Fc^2^)/3'
_refine_ls_weighting_scheme calc
_refine_ls_wR_factor_gt 0.1341
_refine_ls_wR_factor_ref 0.1594
_reflns_number_gt 2499
_reflns_number_total 3544
_reflns_threshold_expression >2sigma(I)
_cod_data_source_file ol902497k_si_002.cif
_cod_data_source_block p21c
_cod_depositor_comments
;
The following automatic conversions were performed:

'_symmetry_cell_setting' value 'Monoclinic' changed to 'monoclinic'
according to /home/saulius/struct/CIF-dictionaries/cif_core.dic
dictionary named 'cif_core.dic' version 2.4.2 from
2011-04-26.

'_exptl_absorpt_correction_type' value 'multiscan'
changed to 'multi-scan' according to
/home/saulius/struct/CIF-dictionaries/cif_core.dic dictionary named
'cif_core.dic' version 2.4.2 from 2011-04-26.

Automatic conversion script
Id: cif_fix_values 1715 2011-07-08 13:25:40Z adriana 
;
_cod_original_sg_symbol_H-M P2(1)/c
_cod_database_code 1504310

loop_
_symmetry_equiv_pos_as_xyz
'x, y, z'
'-x, y+1/2, -z+1/2'
'-x, -y, -z'
'x, -y-1/2, z-1/2'

loop_
_atom_site_label
_atom_site_type_symbol
_atom_site_fract_x
_atom_site_fract_y
_atom_site_fract_z
_atom_site_U_iso_or_equiv
_atom_site_adp_type
_atom_site_occupancy
_atom_site_symmetry_multiplicity
_atom_site_calc_flag
_atom_site_refinement_flags
C1 C 1.3056(2) 0.09901(12) 0.9703(2) 0.0813(6) Uani 1 1 d .
H1 H 1.3475 0.0511 0.9725 0.098 Uiso 1 1 calc R
C2 C 1.3560(2) 0.15327(13) 1.0632(2) 0.0748(6) Uani 1 1 d .
H2 H 1.4298 0.1423 1.1260 0.090 Uiso 1 1 calc R
C3 C 1.2953(2) 0.22332(13) 1.0610(2) 0.0739(6) Uani 1 1 d .
H3 H 1.3263 0.2611 1.1232 0.089 Uiso 1 1 calc R
C4 C 1.18714(18) 0.23751(12) 0.9654(2) 0.0663(5) Uani 1 1 d .
H4 H 1.1449 0.2853 0.9609 0.080 Uiso 1 1 calc R
C5 C 1.14293(15) 0.18001(9) 0.87702(16) 0.0456(4) Uani 1 1 d .
C6 C 1.02441(15) 0.19406(8) 0.77301(16) 0.0456(4) Uani 1 1 d .
C7 C 0.88310(15) 0.14037(9) 0.57773(16) 0.0478(4) Uani 1 1 d .
H7A H 0.9218 0.1458 0.4876 0.057 Uiso 1 1 calc R
H7B H 0.8274 0.1853 0.5933 0.057 Uiso 1 1 calc R
C8 C 0.79263(14) 0.07078(8) 0.57622(15) 0.0418(4) Uani 1 1 d .
C9 C 0.78699(15) 0.01801(9) 0.46844(15) 0.0455(4) Uani 1 1 d .
C10 C 0.70325(17) -0.04526(9) 0.46600(17) 0.0549(4) Uani 1 1 d .
H10 H 0.7029 -0.0795 0.3920 0.066 Uiso 1 1 calc R
C11 C 0.61981(19) -0.05739(10) 0.57459(19) 0.0627(5) Uani 1 1 d .
H11 H 0.5624 -0.1000 0.5742 0.075 Uiso 1 1 calc R
C12 C 0.62110(17) -0.00654(10) 0.68400(18) 0.0565(4) Uani 1 1 d .
H12 H 0.5645 -0.0145 0.7574 0.068 Uiso 1 1 calc R
C13 C 0.70679(15) 0.05586(9) 0.68347(15) 0.0466(4) Uani 1 1 d .
C14 C 0.62655(18) 0.16680(10) 0.79053(19) 0.0582(4) Uani 1 1 d .
C15 C 0.6544(2) 0.21952(13) 0.9100(2) 0.0807(6) Uani 1 1 d .
H15A H 0.7348 0.2497 0.8945 0.121 Uiso 1 1 calc R
H15B H 0.6700 0.1903 0.9938 0.121 Uiso 1 1 calc R
H15C H 0.5764 0.2526 0.9188 0.121 Uiso 1 1 calc R
C16 C 0.82261(19) 0.06315(10) 0.24030(17) 0.0557(4) Uani 1 1 d .
C17 C 0.9301(2) 0.07257(12) 0.1389(2) 0.0743(6) Uani 1 1 d .
H17A H 0.8879 0.0714 0.0462 0.111 Uiso 1 1 calc R
H17B H 0.9960 0.0317 0.1501 0.111 Uiso 1 1 calc R
H17C H 0.9761 0.1207 0.1546 0.111 Uiso 1 1 calc R
H1N H 1.0425(18) 0.0969(11) 0.6933(19) 0.060(5) Uiso 1 1 d .
N1 N 1.20065(16) 0.11075(8) 0.87742(16) 0.0622(4) Uani 1 1 d .
N2 N 0.99489(13) 0.13646(8) 0.68477(14) 0.0469(3) Uani 1 1 d .
O1 O 0.96177(12) 0.25475(7) 0.77072(14) 0.0682(4) Uani 1 1 d .
O2 O 0.71298(11) 0.10626(6) 0.79775(11) 0.0548(3) Uani 1 1 d .
O3 O 0.54333(16) 0.17527(9) 0.69642(17) 0.0940(5) Uani 1 1 d .
O4 O 0.87620(11) 0.02860(7) 0.35974(11) 0.0527(3) Uani 1 1 d .
O5 O 0.70525(15) 0.08192(9) 0.22656(15) 0.0815(5) Uani 1 1 d .

loop_
_atom_site_aniso_label
_atom_site_aniso_U_11
_atom_site_aniso_U_22
_atom_site_aniso_U_33
_atom_site_aniso_U_23
_atom_site_aniso_U_13
_atom_site_aniso_U_12
C1 0.0942(15) 0.0647(13) 0.0800(14) 0.0039(10) -0.0370(12) 0.0052(10)
C2 0.0751(12) 0.0817(15) 0.0641(12) 0.0112(10) -0.0248(10) -0.0190(10)
C3 0.0667(12) 0.0868(15) 0.0667(13) -0.0203(10) -0.0088(9) -0.0199(10)
C4 0.0541(10) 0.0672(12) 0.0766(13) -0.0243(9) -0.0053(9) -0.0056(8)
C5 0.0454(8) 0.0473(9) 0.0443(8) -0.0049(6) 0.0044(6) -0.0067(6)
C6 0.0436(8) 0.0413(8) 0.0517(9) -0.0045(6) 0.0025(6) -0.0027(6)
C7 0.0508(8) 0.0443(8) 0.0470(9) 0.0021(6) -0.0074(7) -0.0008(6)
C8 0.0425(7) 0.0408(8) 0.0409(8) 0.0032(6) -0.0076(6) 0.0032(6)
C9 0.0456(8) 0.0465(8) 0.0436(8) -0.0006(6) -0.0035(6) 0.0042(6)
C10 0.0613(10) 0.0479(9) 0.0547(10) -0.0072(7) -0.0032(8) -0.0024(7)
C11 0.0663(11) 0.0514(10) 0.0699(12) 0.0017(8) -0.0009(9) -0.0144(8)
C12 0.0605(10) 0.0584(10) 0.0505(9) 0.0083(8) 0.0033(7) -0.0056(8)
C13 0.0510(8) 0.0477(9) 0.0400(8) 0.0004(6) -0.0072(6) 0.0040(6)
C14 0.0554(9) 0.0594(10) 0.0593(10) -0.0067(8) -0.0007(8) 0.0027(8)
C15 0.0783(13) 0.0820(15) 0.0826(15) -0.0345(11) 0.0108(11) -0.0057(11)
C16 0.0668(11) 0.0497(9) 0.0505(10) -0.0013(7) 0.0016(8) 0.0002(8)
C17 0.0951(15) 0.0645(12) 0.0657(12) -0.0044(9) 0.0254(11) -0.0076(10)
N1 0.0716(9) 0.0518(8) 0.0605(9) -0.0026(6) -0.0203(8) 0.0016(7)
N2 0.0456(7) 0.0419(7) 0.0518(8) -0.0055(6) -0.0090(6) 0.0046(6)
O1 0.0646(8) 0.0467(7) 0.0916(10) -0.0169(6) -0.0110(7) 0.0091(5)
O2 0.0615(7) 0.0616(7) 0.0402(6) -0.0057(5) -0.0061(5) 0.0067(5)
O3 0.0945(11) 0.0865(11) 0.0965(11) -0.0209(8) -0.0325(9) 0.0363(8)
O4 0.0510(6) 0.0581(7) 0.0490(7) -0.0054(5) 0.0036(5) 0.0034(5)
O5 0.0700(9) 0.1009(11) 0.0734(9) 0.0268(8) 0.0024(7) 0.0179(7)

loop_
_atom_type_symbol
_atom_type_description
_atom_type_scat_dispersion_real
_atom_type_scat_dispersion_imag
_atom_type_scat_source
C C 0.0033 0.0016 'International Tables Vol C Tables 4.2.6.8 and 6.1.1.4'
H H 0.0000 0.0000 'International Tables Vol C Tables 4.2.6.8 and 6.1.1.4'
N N 0.0061 0.0033 'International Tables Vol C Tables 4.2.6.8 and 6.1.1.4'
O O 0.0106 0.0060 'International Tables Vol C Tables 4.2.6.8 and 6.1.1.4'

loop_
_geom_angle_atom_site_label_1
_geom_angle_atom_site_label_2
_geom_angle_atom_site_label_3
_geom_angle
N1 C1 C2 124.1(2)
N1 C1 H1 118.0
C2 C1 H1 118.0
C3 C2 C1 118.38(19)
C3 C2 H2 120.8
C1 C2 H2 120.8
C2 C3 C4 119.01(17)
C2 C3 H3 120.5
C4 C3 H3 120.5
C5 C4 C3 118.81(18)
C5 C4 H4 120.6
C3 C4 H4 120.6
N1 C5 C4 123.25(16)
N1 C5 C6 117.11(13)
C4 C5 C6 119.64(15)
O1 C6 N2 123.66(15)
O1 C6 C5 120.99(13)
N2 C6 C5 115.35(13)
N2 C7 C8 112.37(12)
N2 C7 H7A 109.1
C8 C7 H7A 109.1
N2 C7 H7B 109.1
C8 C7 H7B 109.1
H7A C7 H7B 107.9
C9 C8 C13 115.63(13)
C9 C8 C7 122.97(13)
C13 C8 C7 121.39(13)
C10 C9 C8 123.12(14)
C10 C9 O4 118.81(13)
C8 C9 O4 118.01(13)
C9 C10 C11 119.03(15)
C9 C10 H10 120.5
C11 C10 H10 120.5
C10 C11 C12 120.16(15)
C10 C11 H11 119.9
C12 C11 H11 119.9
C13 C12 C11 119.25(15)
C13 C12 H12 120.4
C11 C12 H12 120.4
C12 C13 C8 122.80(14)
C12 C13 O2 119.53(14)
C8 C13 O2 117.63(13)
O3 C14 O2 121.99(16)
O3 C14 C15 126.75(18)
O2 C14 C15 111.23(16)
C14 C15 H15A 109.5
C14 C15 H15B 109.5
H15A C15 H15B 109.5
C14 C15 H15C 109.5
H15A C15 H15C 109.5
H15B C15 H15C 109.5
O5 C16 O4 121.95(16)
O5 C16 C17 127.24(17)
O4 C16 C17 110.81(16)
C16 C17 H17A 109.5
C16 C17 H17B 109.5
H17A C17 H17B 109.5
C16 C17 H17C 109.5
H17A C17 H17C 109.5
H17B C17 H17C 109.5
C1 N1 C5 116.49(16)
C6 N2 C7 122.57(13)
C6 N2 H1N 117.7(13)
C7 N2 H1N 119.7(13)
C14 O2 C13 116.90(12)
C16 O4 C9 117.46(12)

loop_
_geom_bond_atom_site_label_1
_geom_bond_atom_site_label_2
_geom_bond_distance
C1 N1 1.331(2)
C1 C2 1.373(3)
C1 H1 0.9300
C2 C3 1.358(3)
C2 H2 0.9300
C3 C4 1.378(3)
C3 H3 0.9300
C4 C5 1.369(2)
C4 H4 0.9300
C5 N1 1.334(2)
C5 C6 1.500(2)
C6 O1 1.2219(18)
C6 N2 1.3375(19)
C7 N2 1.4532(19)
C7 C8 1.499(2)
C7 H7A 0.9700
C7 H7B 0.9700
C8 C9 1.387(2)
C8 C13 1.389(2)
C9 C10 1.371(2)
C9 O4 1.4087(17)
C10 C11 1.376(2)
C10 H10 0.9300
C11 C12 1.378(2)
C11 H11 0.9300
C12 C13 1.371(2)
C12 H12 0.9300
C13 O2 1.4081(18)
C14 O3 1.187(2)
C14 O2 1.349(2)
C14 C15 1.486(3)
C15 H15A 0.9600
C15 H15B 0.9600
C15 H15C 0.9600
C16 O5 1.184(2)
C16 O4 1.374(2)
C16 C17 1.478(2)
C17 H17A 0.9600
C17 H17B 0.9600
C17 H17C 0.9600
N2 H1N 0.833(18)

loop_
_geom_torsion_atom_site_label_1
_geom_torsion_atom_site_label_2
_geom_torsion_atom_site_label_3
_geom_torsion_atom_site_label_4
_geom_torsion
N1 C1 C2 C3 0.2(4)
C1 C2 C3 C4 -0.7(3)
C2 C3 C4 C5 1.0(3)
C3 C4 C5 N1 -0.9(3)
C3 C4 C5 C6 179.42(16)
N1 C5 C6 O1 176.37(15)
C4 C5 C6 O1 -3.9(2)
N1 C5 C6 N2 -4.2(2)
C4 C5 C6 N2 175.47(15)
N2 C7 C8 C9 -111.76(16)
N2 C7 C8 C13 69.24(18)
C13 C8 C9 C10 -0.2(2)
C7 C8 C9 C10 -179.27(14)
C13 C8 C9 O4 -177.38(12)
C7 C8 C9 O4 3.6(2)
C8 C9 C10 C11 0.4(2)
O4 C9 C10 C11 177.54(14)
C9 C10 C11 C12 -0.1(3)
C10 C11 C12 C13 -0.3(3)
C11 C12 C13 C8 0.5(2)
C11 C12 C13 O2 -177.29(15)
C9 C8 C13 C12 -0.2(2)
C7 C8 C13 C12 178.84(14)
C9 C8 C13 O2 177.58(12)
C7 C8 C13 O2 -3.3(2)
C2 C1 N1 C5 0.0(3)
C4 C5 N1 C1 0.4(3)
C6 C5 N1 C1 -179.93(16)
O1 C6 N2 C7 -0.8(2)
C5 C6 N2 C7 179.82(13)
C8 C7 N2 C6 -131.39(15)
O3 C14 O2 C13 4.2(3)
C15 C14 O2 C13 -173.78(15)
C12 C13 O2 C14 -91.94(18)
C8 C13 O2 C14 90.17(17)
O5 C16 O4 C9 -1.8(2)
C17 C16 O4 C9 177.92(13)
C10 C9 O4 C16 84.33(18)
C8 C9 O4 C16 -98.37(16)
